data_4079571
loop_
_publ_author_name
'Zhou, Wen'
'MacLeod, K. Cory'
'Patrick, Brian O.'
'Smith, Kevin M.'

_publ_section_title
;
 Controlling Secondary Alkyl Radicals: Ligand Effects in
 Chromium-Catalyzed C--P Bond Formation
;
_journal_issue 21
_journal_name_full Organometallics
_journal_page_first 7324
_journal_paper_doi 10.1021/om300846u
_journal_volume 31
_journal_year 2012
_chemical_formula_sum 'C35 H47 Cr N2'
_chemical_formula_weight 547.75
_chemical_name_systematic
;
 ?
;
_space_group_IT_number 14
_symmetry_cell_setting monoclinic
_symmetry_space_group_name_Hall '-P 2ybc'
_symmetry_space_group_name_H-M 'P 1 21/c 1'
_atom_sites_solution_hydrogens geom
_atom_sites_solution_primary direct
_atom_sites_solution_secondary difmap
_audit_creation_method SHELXL-97
_cell_angle_alpha 90.00
_cell_angle_beta 99.007(5)
_cell_angle_gamma 90.00
_cell_formula_units_Z 4
_cell_length_a 14.8508(14)
_cell_length_b 10.1551(10)
_cell_length_c 20.959(2)
_cell_measurement_reflns_used 9964
_cell_measurement_temperature 173(2)
_cell_measurement_theta_max 25.3435
_cell_measurement_theta_min 2.234
_cell_volume 3121.9(5)
_computing_structure_refinement 'SHELXL-97 (Sheldrick, 1997)'
_diffrn_ambient_temperature 173(2)
_diffrn_measured_fraction_theta_full 0.992
_diffrn_measured_fraction_theta_max 0.992
_diffrn_measurement_device_type 'Bruker X8 APEX II'
_diffrn_measurement_method 'area detector'
_diffrn_radiation_monochromator graphite
_diffrn_radiation_source 'fine-focus sealed tube'
_diffrn_radiation_type MoK\a
_diffrn_radiation_wavelength 0.71073
_diffrn_reflns_av_R_equivalents 0.0464
_diffrn_reflns_av_sigmaI/netI 0.0325
_diffrn_reflns_limit_h_max 15
_diffrn_reflns_limit_h_min -17
_diffrn_reflns_limit_k_max 12
_diffrn_reflns_limit_k_min -12
_diffrn_reflns_limit_l_max 24
_diffrn_reflns_limit_l_min -25
_diffrn_reflns_number 39378
_diffrn_reflns_theta_full 25.38
_diffrn_reflns_theta_max 25.38
_diffrn_reflns_theta_min 1.97
_exptl_absorpt_coefficient_mu 0.391
_exptl_absorpt_correction_T_max 0.932
_exptl_absorpt_correction_T_min 0.815
_exptl_absorpt_correction_type multi-scan
_exptl_crystal_colour black
_exptl_crystal_density_diffrn 1.165
_exptl_crystal_density_method 'not measured'
_exptl_crystal_description irregular
_exptl_crystal_F_000 1180
_exptl_crystal_size_max 0.450
_exptl_crystal_size_mid 0.270
_exptl_crystal_size_min 0.180
_refine_diff_density_max 0.687
_refine_diff_density_min -0.484
_refine_diff_density_rms 0.068
_refine_ls_extinction_method none
_refine_ls_goodness_of_fit_ref 1.081
_refine_ls_hydrogen_treatment constr
_refine_ls_matrix_type full
_refine_ls_number_parameters 343
_refine_ls_number_reflns 5693
_refine_ls_number_restraints 0
_refine_ls_restrained_S_all 1.081
_refine_ls_R_factor_all 0.0731
_refine_ls_R_factor_gt 0.0544
_refine_ls_shift/su_max 0.007
_refine_ls_shift/su_mean 0.001
_refine_ls_structure_factor_coef Fsqd
_refine_ls_weighting_details 'calc w=1/[\s^2^(Fo^2^)+(0.0672P)^2^+4.5201P] where P=(Fo^2^+2Fc^2^)/3'
_refine_ls_weighting_scheme calc
_refine_ls_wR_factor_gt 0.1365
_refine_ls_wR_factor_ref 0.1507
_reflns_number_gt 4570
_reflns_number_total 5693
_reflns_threshold_expression >2sigma(I)
_cod_data_source_file om300846u_si_002.cif
_cod_data_source_block 5_CpCr(Dpp/Tol-Nacnac)(C6H11)
_cod_depositor_comments
;
The following automatic conversions were performed:

'_symmetry_cell_setting' value 'Monoclinic' changed to 'monoclinic'
according to /home/saulius/struct/CIF-dictionaries/cif_core.dic
dictionary named 'cif_core.dic' version 2.4.2 from
2011-04-26.

'_exptl_absorpt_correction_type' value 'Multi-scan'
changed to 'multi-scan' according to
/home/saulius/struct/CIF-dictionaries/cif_core.dic dictionary named
'cif_core.dic' version 2.4.2 from 2011-04-26.

Automatic conversion script
Id: cif_fix_values 1891 2012-01-12 08:04:46Z andrius 
;
_cod_original_cell_volume 3121.8(5)
_cod_original_sg_symbol_H-M 'P 21/c'
_cod_database_code 4079571

loop_
_symmetry_equiv_pos_as_xyz
'x, y, z'
'-x, y+1/2, -z+1/2'
'-x, -y, -z'
'x, -y-1/2, z-1/2'

loop_
_atom_site_label
_atom_site_type_symbol
_atom_site_fract_x
_atom_site_fract_y
_atom_site_fract_z
_atom_site_U_iso_or_equiv
_atom_site_adp_type
_atom_site_occupancy
_atom_site_symmetry_multiplicity
_atom_site_calc_flag
_atom_site_refinement_flags
C001 C 0.4796(2) 0.1768(3) 0.38334(15) 0.0309(7) Uani 1 1 d .
H00A H 0.4796 0.2389 0.4191 0.046 Uiso 1 1 calc R
H00B H 0.4429 0.0996 0.3904 0.046 Uiso 1 1 calc R
H00C H 0.4537 0.2196 0.3427 0.046 Uiso 1 1 calc R
C002 C 0.57595(19) 0.1343(3) 0.38003(13) 0.0225(6) Uani 1 1 d .
C003 C 0.58821(19) 0.0448(3) 0.33150(13) 0.0234(6) Uani 1 1 d .
H003 H 0.5399 0.0367 0.2962 0.028 Uiso 1 1 calc R
C004 C 0.66527(19) -0.0338(3) 0.33027(13) 0.0231(6) Uani 1 1 d .
C005 C 0.6503(2) -0.1570(3) 0.28949(16) 0.0367(8) Uani 1 1 d .
H00D H 0.7079 -0.2051 0.2919 0.055 Uiso 1 1 calc R
H00E H 0.6282 -0.1327 0.2445 0.055 Uiso 1 1 calc R
H00F H 0.6050 -0.2130 0.3056 0.055 Uiso 1 1 calc R
C006 C 0.8128(2) -0.1127(3) 0.37362(14) 0.0254(6) Uani 1 1 d .
C007 C 0.8166(2) -0.1908(3) 0.42966(15) 0.0283(7) Uani 1 1 d .
C008 C 0.8818(2) -0.2903(3) 0.44041(17) 0.0376(8) Uani 1 1 d .
H008 H 0.8849 -0.3440 0.4778 0.045 Uiso 1 1 calc R
C009 C 0.9419(2) -0.3121(3) 0.39773(19) 0.0442(9) Uani 1 1 d .
H009 H 0.9861 -0.3801 0.4057 0.053 Uiso 1 1 calc R
C010 C 0.9376(2) -0.2349(3) 0.34345(18) 0.0427(9) Uani 1 1 d .
H010 H 0.9795 -0.2504 0.3144 0.051 Uiso 1 1 calc R
C011 C 0.8733(2) -0.1345(3) 0.32976(15) 0.0322(7) Uani 1 1 d .
C012 C 0.8718(3) -0.0549(3) 0.26842(17) 0.0429(9) Uani 1 1 d .
H012 H 0.8231 0.0136 0.2670 0.051 Uiso 1 1 calc R
C013 C 0.8499(4) -0.1405(5) 0.2071(2) 0.0730(14) Uani 1 1 d .
H01A H 0.8492 -0.0851 0.1687 0.110 Uiso 1 1 calc R
H01B H 0.7901 -0.1819 0.2060 0.110 Uiso 1 1 calc R
H01C H 0.8966 -0.2089 0.2076 0.110 Uiso 1 1 calc R
C014 C 0.9626(3) 0.0152(4) 0.2677(2) 0.0648(13) Uani 1 1 d .
H01D H 0.9595 0.0665 0.2278 0.097 Uiso 1 1 calc R
H01E H 1.0115 -0.0501 0.2698 0.097 Uiso 1 1 calc R
H01F H 0.9750 0.0743 0.3050 0.097 Uiso 1 1 calc R
C015 C 0.7497(2) -0.1710(3) 0.47683(15) 0.0342(7) Uani 1 1 d .
H015 H 0.7282 -0.0776 0.4725 0.041 Uiso 1 1 calc R
C016 C 0.7924(3) -0.1919(5) 0.54750(18) 0.0660(12) Uani 1 1 d .
H01G H 0.7461 -0.1776 0.5754 0.099 Uiso 1 1 calc R
H01H H 0.8426 -0.1294 0.5591 0.099 Uiso 1 1 calc R
H01I H 0.8158 -0.2820 0.5532 0.099 Uiso 1 1 calc R
C017 C 0.6668(3) -0.2583(5) 0.4599(2) 0.0609(11) Uani 1 1 d .
H01J H 0.6248 -0.2435 0.4908 0.091 Uiso 1 1 calc R
H01K H 0.6859 -0.3508 0.4615 0.091 Uiso 1 1 calc R
H01L H 0.6361 -0.2371 0.4162 0.091 Uiso 1 1 calc R
C018 C 0.6596(2) 0.4703(3) 0.25976(15) 0.0333(7) Uani 1 1 d .
H01M H 0.6131 0.4114 0.2357 0.040 Uiso 1 1 calc R
H01N H 0.6302 0.5560 0.2655 0.040 Uiso 1 1 calc R
C019 C 0.6939(2) 0.4103(3) 0.32633(14) 0.0298(7) Uani 1 1 d .
H01O H 0.7343 0.4743 0.3525 0.036 Uiso 1 1 calc R
H01P H 0.6413 0.3931 0.3488 0.036 Uiso 1 1 calc R
C020 C 0.74591(19) 0.2824(3) 0.32141(13) 0.0240(6) Uani 1 1 d .
H020 H 0.7024 0.2256 0.2923 0.029 Uiso 1 1 calc R
C021 C 0.8239(2) 0.3081(3) 0.28306(16) 0.0346(7) Uani 1 1 d .
H02A H 0.8574 0.2250 0.2790 0.042 Uiso 1 1 calc R
H02B H 0.8671 0.3721 0.3068 0.042 Uiso 1 1 calc R
C022 C 0.7883(2) 0.3623(4) 0.21546(16) 0.0397(8) Uani 1 1 d .
H02C H 0.8402 0.3786 0.1920 0.048 Uiso 1 1 calc R
H02D H 0.7476 0.2967 0.1907 0.048 Uiso 1 1 calc R
C023 C 0.7362(2) 0.4904(3) 0.22061(17) 0.0426(8) Uani 1 1 d .
H02E H 0.7785 0.5586 0.2415 0.051 Uiso 1 1 calc R
H02F H 0.7106 0.5218 0.1768 0.051 Uiso 1 1 calc R
C024 C 0.62124(19) 0.2362(3) 0.48146(13) 0.0246(6) Uani 1 1 d .
C025 C 0.6011(2) 0.1545(3) 0.52989(14) 0.0320(7) Uani 1 1 d .
H025 H 0.6021 0.0617 0.5242 0.038 Uiso 1 1 calc R
C026 C 0.5796(2) 0.2065(3) 0.58695(15) 0.0364(8) Uani 1 1 d .
H026 H 0.5654 0.1488 0.6196 0.044 Uiso 1 1 calc R
C027 C 0.5784(2) 0.3409(3) 0.59683(14) 0.0329(7) Uani 1 1 d .
C028 C 0.5988(2) 0.4211(3) 0.54798(15) 0.0398(8) Uani 1 1 d .
H028 H 0.5986 0.5139 0.5538 0.048 Uiso 1 1 calc R
C029 C 0.6195(2) 0.3705(3) 0.49094(15) 0.0367(8) Uani 1 1 d .
H029 H 0.6327 0.4285 0.4580 0.044 Uiso 1 1 calc R
C030 C 0.5557(3) 0.3980(4) 0.65882(16) 0.0500(10) Uani 1 1 d .
H03A H 0.5584 0.4943 0.6570 0.075 Uiso 1 1 calc R
H03B H 0.5997 0.3661 0.6953 0.075 Uiso 1 1 calc R
H03C H 0.4941 0.3706 0.6644 0.075 Uiso 1 1 calc R
C031 C 0.8499(3) 0.1763(6) 0.51335(19) 0.0658(14) Uani 1 1 d .
H031 H 0.8238 0.1403 0.5481 0.079 Uiso 1 1 calc R
C032 C 0.9042(3) 0.1109(4) 0.4765(3) 0.0728(17) Uani 1 1 d .
H032 H 0.9225 0.0213 0.4810 0.087 Uiso 1 1 calc R
C033 C 0.9275(2) 0.2011(6) 0.4311(2) 0.0639(14) Uani 1 1 d .
H033 H 0.9641 0.1842 0.3986 0.077 Uiso 1 1 calc R
C034 C 0.8870(3) 0.3188(4) 0.4425(2) 0.0598(12) Uani 1 1 d .
H034 H 0.8918 0.3985 0.4195 0.072 Uiso 1 1 calc R
C035 C 0.8401(3) 0.3025(4) 0.4911(2) 0.0595(12) Uani 1 1 d .
H035 H 0.8051 0.3688 0.5078 0.071 Uiso 1 1 calc R
N001 N 0.74647(15) -0.0072(2) 0.36428(11) 0.0216(5) Uani 1 1 d .
N002 N 0.64449(16) 0.1789(2) 0.42343(11) 0.0220(5) Uani 1 1 d .
Cr01 Cr 0.77542(3) 0.17305(4) 0.40751(2) 0.02195(15) Uani 1 1 d .

loop_
_atom_site_aniso_label
_atom_site_aniso_U_11
_atom_site_aniso_U_22
_atom_site_aniso_U_33
_atom_site_aniso_U_23
_atom_site_aniso_U_13
_atom_site_aniso_U_12
C001 0.0293(16) 0.0345(17) 0.0290(16) 0.0000(13) 0.0046(12) 0.0026(13)
C002 0.0303(15) 0.0184(13) 0.0196(14) 0.0051(11) 0.0062(12) -0.0016(11)
C003 0.0283(15) 0.0242(14) 0.0170(13) 0.0021(11) 0.0008(11) -0.0038(12)
C004 0.0345(16) 0.0181(13) 0.0175(13) 0.0029(11) 0.0065(12) -0.0027(12)
C005 0.049(2) 0.0254(16) 0.0341(18) -0.0089(14) 0.0027(15) -0.0031(14)
C006 0.0306(16) 0.0160(13) 0.0299(16) -0.0031(12) 0.0058(12) 0.0005(12)
C007 0.0343(16) 0.0178(14) 0.0316(16) -0.0012(12) 0.0011(13) -0.0027(12)
C008 0.046(2) 0.0222(15) 0.0431(19) 0.0044(14) 0.0001(15) 0.0044(14)
C009 0.0372(19) 0.0274(17) 0.067(2) -0.0033(17) 0.0059(17) 0.0114(14)
C010 0.042(2) 0.0296(17) 0.060(2) -0.0081(17) 0.0201(17) 0.0054(15)
C011 0.0387(18) 0.0227(15) 0.0377(18) -0.0044(13) 0.0139(14) -0.0004(13)
C012 0.056(2) 0.0320(17) 0.047(2) 0.0017(15) 0.0282(17) 0.0028(16)
C013 0.122(4) 0.064(3) 0.040(2) -0.008(2) 0.035(3) -0.001(3)
C014 0.066(3) 0.046(2) 0.095(3) 0.009(2) 0.053(3) 0.004(2)
C015 0.0479(19) 0.0278(16) 0.0280(16) 0.0087(13) 0.0095(14) 0.0055(14)
C016 0.083(3) 0.085(3) 0.029(2) 0.012(2) 0.008(2) 0.011(3)
C017 0.061(3) 0.069(3) 0.059(3) -0.001(2) 0.028(2) -0.018(2)
C018 0.0395(18) 0.0225(15) 0.0369(18) 0.0076(13) 0.0025(14) 0.0062(13)
C019 0.0337(17) 0.0267(16) 0.0279(16) 0.0009(13) 0.0015(13) 0.0020(13)
C020 0.0282(15) 0.0205(14) 0.0235(14) 0.0012(11) 0.0049(12) -0.0026(11)
C021 0.0316(17) 0.0319(17) 0.0420(19) 0.0100(14) 0.0108(14) -0.0010(13)
C022 0.0357(18) 0.048(2) 0.0376(19) 0.0106(16) 0.0136(15) 0.0001(15)
C023 0.046(2) 0.042(2) 0.0387(19) 0.0194(16) 0.0044(15) -0.0030(16)
C024 0.0282(15) 0.0256(15) 0.0198(14) -0.0027(12) 0.0033(11) 0.0012(12)
C025 0.0472(19) 0.0230(15) 0.0266(16) -0.0001(12) 0.0086(14) 0.0002(13)
C026 0.053(2) 0.0372(18) 0.0214(16) 0.0040(13) 0.0124(14) -0.0001(15)
C027 0.0381(18) 0.0383(18) 0.0224(15) -0.0064(13) 0.0053(13) 0.0048(14)
C028 0.064(2) 0.0245(16) 0.0332(18) -0.0050(14) 0.0139(16) 0.0032(15)
C029 0.062(2) 0.0243(15) 0.0276(17) 0.0018(13) 0.0170(15) 0.0023(15)
C030 0.074(3) 0.050(2) 0.0294(18) -0.0082(16) 0.0189(17) 0.004(2)
C031 0.053(3) 0.106(4) 0.031(2) 0.013(2) -0.0155(18) -0.031(3)
C032 0.054(3) 0.0255(19) 0.116(4) -0.008(2) -0.059(3) 0.0087(18)
C033 0.0206(18) 0.112(4) 0.057(3) -0.033(3) 0.0007(16) -0.011(2)
C034 0.057(3) 0.045(2) 0.066(3) 0.013(2) -0.026(2) -0.026(2)
C035 0.045(2) 0.063(3) 0.064(3) -0.039(2) -0.013(2) 0.004(2)
N001 0.0278(13) 0.0171(11) 0.0201(12) 0.0006(9) 0.0040(10) 0.0003(9)
N002 0.0293(13) 0.0180(11) 0.0192(12) -0.0002(9) 0.0052(10) 0.0004(10)
Cr01 0.0253(3) 0.0167(2) 0.0230(3) -0.00088(18) 0.00125(18) -0.00038(18)

loop_
_atom_type_symbol
_atom_type_description
_atom_type_scat_dispersion_real
_atom_type_scat_dispersion_imag
_atom_type_scat_source
C C 0.0033 0.0016 'International Tables Vol C Tables 4.2.6.8 and 6.1.1.4'
H H 0.0000 0.0000 'International Tables Vol C Tables 4.2.6.8 and 6.1.1.4'
N N 0.0061 0.0033 'International Tables Vol C Tables 4.2.6.8 and 6.1.1.4'
Cr Cr 0.3209 0.6236 'International Tables Vol C Tables 4.2.6.8 and 6.1.1.4'

loop_
_geom_angle_atom_site_label_1
_geom_angle_atom_site_label_2
_geom_angle_atom_site_label_3
_geom_angle
C002 C001 H00A 109.5
C002 C001 H00B 109.5
H00A C001 H00B 109.5
C002 C001 H00C 109.5
H00A C001 H00C 109.5
H00B C001 H00C 109.5
N002 C002 C003 123.0(3)
N002 C002 C001 120.0(2)
C003 C002 C001 116.9(3)
C002 C003 C004 125.8(3)
C002 C003 H003 117.1
C004 C003 H003 117.1
N001 C004 C003 123.4(2)
N001 C004 C005 120.8(3)
C003 C004 C005 115.7(3)
C004 C005 H00D 109.5
C004 C005 H00E 109.5
H00D C005 H00E 109.5
C004 C005 H00F 109.5
H00D C005 H00F 109.5
H00E C005 H00F 109.5
C011 C006 C007 120.8(3)
C011 C006 N001 121.4(3)
C007 C006 N001 117.8(2)
C008 C007 C006 118.6(3)
C008 C007 C015 119.9(3)
C006 C007 C015 121.5(3)
C009 C008 C007 121.1(3)
C009 C008 H008 119.5
C007 C008 H008 119.5
C010 C009 C008 119.7(3)
C010 C009 H009 120.2
C008 C009 H009 120.2
C009 C010 C011 121.9(3)
C009 C010 H010 119.0
C011 C010 H010 119.0
C010 C011 C006 118.0(3)
C010 C011 C012 118.9(3)
C006 C011 C012 123.2(3)
C011 C012 C014 111.2(3)
C011 C012 C013 112.3(3)
C014 C012 C013 109.0(3)
C011 C012 H012 108.1
C014 C012 H012 108.1
C013 C012 H012 108.1
C012 C013 H01A 109.5
C012 C013 H01B 109.5
H01A C013 H01B 109.5
C012 C013 H01C 109.5
H01A C013 H01C 109.5
H01B C013 H01C 109.5
C012 C014 H01D 109.5
C012 C014 H01E 109.5
H01D C014 H01E 109.5
C012 C014 H01F 109.5
H01D C014 H01F 109.5
H01E C014 H01F 109.5
C017 C015 C007 111.1(3)
C017 C015 C016 110.1(3)
C007 C015 C016 113.4(3)
C017 C015 H015 107.3
C007 C015 H015 107.3
C016 C015 H015 107.3
C015 C016 H01G 109.5
C015 C016 H01H 109.5
H01G C016 H01H 109.5
C015 C016 H01I 109.5
H01G C016 H01I 109.5
H01H C016 H01I 109.5
C015 C017 H01J 109.5
C015 C017 H01K 109.5
H01J C017 H01K 109.5
C015 C017 H01L 109.5
H01J C017 H01L 109.5
H01K C017 H01L 109.5
C023 C018 C019 112.0(3)
C023 C018 H01M 109.2
C019 C018 H01M 109.2
C023 C018 H01N 109.2
C019 C018 H01N 109.2
H01M C018 H01N 107.9
C020 C019 C018 112.1(2)
C020 C019 H01O 109.2
C018 C019 H01O 109.2
C020 C019 H01P 109.2
C018 C019 H01P 109.2
H01O C019 H01P 107.9
C019 C020 C021 108.8(2)
C019 C020 Cr01 115.56(19)
C021 C020 Cr01 117.8(2)
C019 C020 H020 104.3
C021 C020 H020 104.3
Cr01 C020 H020 104.3
C020 C021 C022 111.5(3)
C020 C021 H02A 109.3
C022 C021 H02A 109.3
C020 C021 H02B 109.3
C022 C021 H02B 109.3
H02A C021 H02B 108.0
C023 C022 C021 110.2(3)
C023 C022 H02C 109.6
C021 C022 H02C 109.6
C023 C022 H02D 109.6
C021 C022 H02D 109.6
H02C C022 H02D 108.1
C018 C023 C022 110.8(3)
C018 C023 H02E 109.5
C022 C023 H02E 109.5
C018 C023 H02F 109.5
C022 C023 H02F 109.5
H02E C023 H02F 108.1
C025 C024 C029 118.6(3)
C025 C024 N002 119.1(3)
C029 C024 N002 122.3(3)
C024 C025 C026 120.6(3)
C024 C025 H025 119.7
C026 C025 H025 119.7
C027 C026 C025 121.0(3)
C027 C026 H026 119.5
C025 C026 H026 119.5
C028 C027 C026 117.6(3)
C028 C027 C030 121.1(3)
C026 C027 C030 121.3(3)
C027 C028 C029 121.9(3)
C027 C028 H028 119.0
C029 C028 H028 119.0
C028 C029 C024 120.3(3)
C028 C029 H029 119.8
C024 C029 H029 119.8
C027 C030 H03A 109.5
C027 C030 H03B 109.5
H03A C030 H03B 109.5
C027 C030 H03C 109.5
H03A C030 H03C 109.5
H03B C030 H03C 109.5
C035 C031 C032 107.7(4)
C035 C031 Cr01 71.2(2)
C032 C031 Cr01 71.9(2)
C035 C031 H031 126.2
C032 C031 H031 126.2
Cr01 C031 H031 122.5
C031 C032 C033 107.1(4)
C031 C032 Cr01 73.5(2)
C033 C032 Cr01 70.3(2)
C031 C032 H032 126.4
C033 C032 H032 126.4
Cr01 C032 H032 121.5
C034 C033 C032 106.7(4)
C034 C033 Cr01 72.4(2)
C032 C033 Cr01 73.8(2)
C034 C033 H033 126.6
C032 C033 H033 126.6
Cr01 C033 H033 119.1
C035 C034 C033 108.7(4)
C035 C034 Cr01 73.8(2)
C033 C034 Cr01 72.1(2)
C035 C034 H034 125.7
C033 C034 H034 125.7
Cr01 C034 H034 120.2
C034 C035 C031 109.8(4)
C034 C035 Cr01 72.0(2)
C031 C035 Cr01 74.4(2)
C034 C035 H035 125.1
C031 C035 H035 125.1
Cr01 C035 H035 120.2
C004 N001 C006 117.6(2)
C004 N001 Cr01 121.78(18)
C006 N001 Cr01 120.52(17)
C002 N002 C024 117.1(2)
C002 N002 Cr01 121.86(18)
C024 N002 Cr01 121.01(18)
N002 Cr01 N001 87.65(9)
N002 Cr01 C020 92.82(10)
N001 Cr01 C020 95.19(10)
N002 Cr01 C033 156.32(13)
N001 Cr01 C033 110.01(14)
C020 Cr01 C033 100.83(16)
N002 Cr01 C034 127.05(15)
N001 Cr01 C034 144.93(15)
C020 Cr01 C034 88.65(13)
C033 Cr01 C034 35.51(17)
N002 Cr01 C035 98.99(13)
N001 Cr01 C035 152.30(14)
C020 Cr01 C035 111.18(16)
C033 Cr01 C035 58.08(15)
C034 Cr01 C035 34.16(16)
N002 Cr01 C032 129.07(18)
N001 Cr01 C032 97.39(12)
C020 Cr01 C032 136.50(18)
C033 Cr01 C032 35.93(18)
C034 Cr01 C032 58.63(15)
C035 Cr01 C032 57.68(15)
N002 Cr01 C031 99.69(14)
N001 Cr01 C031 118.01(16)
C020 Cr01 C031 144.73(15)
C033 Cr01 C031 58.48(16)
C034 Cr01 C031 57.58(16)
C035 Cr01 C031 34.46(17)
C032 Cr01 C031 34.58(17)

loop_
_geom_bond_atom_site_label_1
_geom_bond_atom_site_label_2
_geom_bond_distance
C001 C002 1.506(4)
C001 H00A 0.9800
C001 H00B 0.9800
C001 H00C 0.9800
C002 N002 1.334(4)
C002 C003 1.397(4)
C003 C004 1.399(4)
C003 H003 0.9500
C004 N001 1.329(4)
C004 C005 1.512(4)
C005 H00D 0.9800
C005 H00E 0.9800
C005 H00F 0.9800
C006 C011 1.400(4)
C006 C007 1.411(4)
C006 N001 1.448(4)
C007 C008 1.393(4)
C007 C015 1.521(4)
C008 C009 1.377(5)
C008 H008 0.9500
C009 C010 1.374(5)
C009 H009 0.9500
C010 C011 1.396(5)
C010 H010 0.9500
C011 C012 1.516(5)
C012 C014 1.527(5)
C012 C013 1.544(5)
C012 H012 1.0000
C013 H01A 0.9800
C013 H01B 0.9800
C013 H01C 0.9800
C014 H01D 0.9800
C014 H01E 0.9800
C014 H01F 0.9800
C015 C017 1.514(5)
C015 C016 1.532(5)
C015 H015 1.0000
C016 H01G 0.9800
C016 H01H 0.9800
C016 H01I 0.9800
C017 H01J 0.9800
C017 H01K 0.9800
C017 H01L 0.9800
C018 C023 1.517(4)
C018 C019 1.535(4)
C018 H01M 0.9900
C018 H01N 0.9900
C019 C020 1.523(4)
C019 H01O 0.9900
C019 H01P 0.9900
C020 C021 1.533(4)
C020 Cr01 2.106(3)
C020 H020 1.0000
C021 C022 1.535(5)
C021 H02A 0.9900
C021 H02B 0.9900
C022 C023 1.526(5)
C022 H02C 0.9900
C022 H02D 0.9900
C023 H02E 0.9900
C023 H02F 0.9900
C024 C025 1.380(4)
C024 C029 1.379(4)
C024 N002 1.438(3)
C025 C026 1.390(4)
C025 H025 0.9500
C026 C027 1.381(5)
C026 H026 0.9500
C027 C028 1.379(4)
C027 C030 1.508(4)
C028 C029 1.379(4)
C028 H028 0.9500
C029 H029 0.9500
C030 H03A 0.9800
C030 H03B 0.9800
C030 H03C 0.9800
C031 C035 1.363(6)
C031 C032 1.372(7)
C031 Cr01 2.319(4)
C031 H031 0.9500
C032 C033 1.404(7)
C032 Cr01 2.298(3)
C032 H032 0.9500
C033 C034 1.375(6)
C033 Cr01 2.253(3)
C033 H033 0.9500
C034 C035 1.332(6)
C034 Cr01 2.257(4)
C034 H034 0.9500
C035 Cr01 2.279(4)
C035 H035 0.9500
N001 Cr01 2.057(2)
N002 Cr01 2.024(2)

loop_
_geom_torsion_atom_site_label_1
_geom_torsion_atom_site_label_2
_geom_torsion_atom_site_label_3
_geom_torsion_atom_site_label_4
_geom_torsion
N002 C002 C003 C004 16.6(4)
C001 C002 C003 C004 -161.3(3)
C002 C003 C004 N001 -20.6(4)
C002 C003 C004 C005 156.8(3)
C011 C006 C007 C008 -0.1(4)
N001 C006 C007 C008 -178.2(3)
C011 C006 C007 C015 -178.3(3)
N001 C006 C007 C015 3.7(4)
C006 C007 C008 C009 0.4(5)
C015 C007 C008 C009 178.6(3)
C007 C008 C009 C010 -0.2(5)
C008 C009 C010 C011 -0.3(5)
C009 C010 C011 C006 0.7(5)
C009 C010 C011 C012 -179.1(3)
C007 C006 C011 C010 -0.4(4)
N001 C006 C011 C010 177.6(3)
C007 C006 C011 C012 179.3(3)
N001 C006 C011 C012 -2.7(5)
C010 C011 C012 C014 -60.0(4)
C006 C011 C012 C014 120.3(3)
C010 C011 C012 C013 62.4(5)
C006 C011 C012 C013 -117.3(4)
C008 C007 C015 C017 -86.6(4)
C006 C007 C015 C017 91.5(4)
C008 C007 C015 C016 38.0(4)
C006 C007 C015 C016 -143.9(3)
C023 C018 C019 C020 -54.9(4)
C018 C019 C020 C021 55.6(3)
C018 C019 C020 Cr01 -169.2(2)
C019 C020 C021 C022 -58.0(3)
Cr01 C020 C021 C022 167.9(2)
C020 C021 C022 C023 58.9(4)
C019 C018 C023 C022 54.2(4)
C021 C022 C023 C018 -56.0(4)
C029 C024 C025 C026 0.1(5)
N002 C024 C025 C026 179.2(3)
C024 C025 C026 C027 -0.5(5)
C025 C026 C027 C028 0.4(5)
C025 C026 C027 C030 -179.6(3)
C026 C027 C028 C029 0.1(5)
C030 C027 C028 C029 -179.9(3)
C027 C028 C029 C024 -0.6(6)
C025 C024 C029 C028 0.5(5)
N002 C024 C029 C028 -178.6(3)
C035 C031 C032 C033 0.1(4)
Cr01 C031 C032 C033 62.7(3)
C035 C031 C032 Cr01 -62.6(3)
C031 C032 C033 C034 0.6(4)
Cr01 C032 C033 C034 65.4(3)
C031 C032 C033 Cr01 -64.8(3)
C032 C033 C034 C035 -1.1(4)
Cr01 C033 C034 C035 65.3(3)
C032 C033 C034 Cr01 -66.4(3)
C033 C034 C035 C031 1.2(5)
Cr01 C034 C035 C031 65.3(3)
C033 C034 C035 Cr01 -64.1(3)
C032 C031 C035 C034 -0.8(5)
Cr01 C031 C035 C034 -63.8(3)
C032 C031 C035 Cr01 63.0(3)
C003 C004 N001 C006 162.6(2)
C005 C004 N001 C006 -14.6(4)
C003 C004 N001 Cr01 -13.4(4)
C005 C004 N001 Cr01 169.3(2)
C011 C006 N001 C004 89.7(3)
C007 C006 N001 C004 -92.3(3)
C011 C006 N001 Cr01 -94.2(3)
C007 C006 N001 Cr01 83.9(3)
C003 C002 N002 C024 -161.2(2)
C001 C002 N002 C024 16.7(4)
C003 C002 N002 Cr01 21.0(3)
C001 C002 N002 Cr01 -161.1(2)
C025 C024 N002 C002 78.6(3)
C029 C024 N002 C002 -102.4(3)
C025 C024 N002 Cr01 -103.6(3)
C029 C024 N002 Cr01 75.4(3)
C002 N002 Cr01 N001 -38.4(2)
C024 N002 Cr01 N001 143.9(2)
C002 N002 Cr01 C020 56.7(2)
C024 N002 Cr01 C020 -121.0(2)
C002 N002 Cr01 C033 -177.8(4)
C024 N002 Cr01 C033 4.5(5)
C002 N002 Cr01 C034 147.1(2)
C024 N002 Cr01 C034 -30.5(3)
C002 N002 Cr01 C035 168.7(2)
C024 N002 Cr01 C035 -9.0(2)
C002 N002 Cr01 C032 -136.0(2)
C024 N002 Cr01 C032 46.3(3)
C002 N002 Cr01 C031 -156.4(2)
C024 N002 Cr01 C031 25.9(2)
C004 N001 Cr01 N002 34.7(2)
C006 N001 Cr01 N002 -141.2(2)
C004 N001 Cr01 C020 -57.9(2)
C006 N001 Cr01 C020 126.1(2)
C004 N001 Cr01 C033 -161.4(2)
C006 N001 Cr01 C033 22.6(2)
C004 N001 Cr01 C034 -153.0(2)
C006 N001 Cr01 C034 31.1(3)
C004 N001 Cr01 C035 139.7(3)
C006 N001 Cr01 C035 -36.3(4)
C004 N001 Cr01 C032 163.8(3)
C006 N001 Cr01 C032 -12.1(3)
C004 N001 Cr01 C031 134.4(2)
C006 N001 Cr01 C031 -41.5(2)
C019 C020 Cr01 N002 50.9(2)
C021 C020 Cr01 N002 -178.0(2)
C019 C020 Cr01 N001 138.8(2)
C021 C020 Cr01 N001 -90.1(2)
C019 C020 Cr01 C033 -109.6(2)
C021 C020 Cr01 C033 21.4(3)
C019 C020 Cr01 C034 -76.1(2)
C021 C020 Cr01 C034 55.0(3)
C019 C020 Cr01 C035 -49.8(2)
C021 C020 Cr01 C035 81.2(3)
C019 C020 Cr01 C032 -114.7(3)
C021 C020 Cr01 C032 16.4(3)
C019 C020 Cr01 C031 -60.2(4)
C021 C020 Cr01 C031 70.8(4)
C034 C033 Cr01 N002 -52.2(6)
C032 C033 Cr01 N002 61.8(5)
C034 C033 Cr01 N001 171.6(3)
C032 C033 Cr01 N001 -74.4(3)
C034 C033 Cr01 C020 72.0(3)
C032 C033 Cr01 C020 -174.0(3)
C032 C033 Cr01 C034 114.0(4)
C034 C033 Cr01 C035 -36.3(3)
C032 C033 Cr01 C035 77.7(3)
C034 C033 Cr01 C032 -114.0(4)
C034 C033 Cr01 C031 -77.1(3)
C032 C033 Cr01 C031 36.9(3)
C035 C034 Cr01 N002 40.2(3)
C033 C034 Cr01 N002 156.6(3)
C035 C034 Cr01 N001 -130.2(3)
C033 C034 Cr01 N001 -13.8(4)
C035 C034 Cr01 C020 132.7(3)
C033 C034 Cr01 C020 -110.9(3)
C035 C034 Cr01 C033 -116.4(4)
C033 C034 Cr01 C035 116.4(4)
C035 C034 Cr01 C032 -77.5(3)
C033 C034 Cr01 C032 38.9(3)
C035 C034 Cr01 C031 -36.5(3)
C033 C034 Cr01 C031 79.9(3)
C034 C035 Cr01 N002 -148.6(3)
C031 C035 Cr01 N002 94.0(3)
C034 C035 Cr01 N001 109.2(4)
C031 C035 Cr01 N001 -8.2(5)
C034 C035 Cr01 C020 -52.0(3)
C031 C035 Cr01 C020 -169.4(3)
C034 C035 Cr01 C033 37.8(3)
C031 C035 Cr01 C033 -79.6(3)
C031 C035 Cr01 C034 -117.4(4)
C034 C035 Cr01 C032 80.5(3)
C031 C035 Cr01 C032 -36.9(3)
C034 C035 Cr01 C031 117.4(4)
C031 C032 Cr01 N002 -37.3(3)
C033 C032 Cr01 N002 -152.9(3)
C031 C032 Cr01 N001 -130.3(3)
C033 C032 Cr01 N001 114.1(3)
C031 C032 Cr01 C020 124.1(3)
C033 C032 Cr01 C020 8.5(4)
C031 C032 Cr01 C033 115.6(4)
C031 C032 Cr01 C034 77.2(3)
C033 C032 Cr01 C034 -38.4(3)
C031 C032 Cr01 C035 36.7(3)
C033 C032 Cr01 C035 -78.9(3)
C033 C032 Cr01 C031 -115.6(4)
C035 C031 Cr01 N002 -91.8(3)
C032 C031 Cr01 N002 151.5(3)
C035 C031 Cr01 N001 175.7(3)
C032 C031 Cr01 N001 59.0(3)
C035 C031 Cr01 C020 17.3(5)
C032 C031 Cr01 C020 -99.3(4)
C035 C031 Cr01 C033 78.3(3)
C032 C031 Cr01 C033 -38.4(3)
C035 C031 Cr01 C034 36.2(3)
C032 C031 Cr01 C034 -80.5(3)
C032 C031 Cr01 C035 -116.7(4)
C035 C031 Cr01 C032 116.7(4)
